data_7229653
loop_
_publ_author_name
'Meng, Ling-Hong'
'Li, Xiao-Ming'
'Liu, Yang'
'Xu, Gang-Ming'
'Wang, Bin-Gui'

_publ_section_title
;
 Antimicrobial alkaloids produced by the mangrove endophyte Penicillium
 brocae MA-231 using the OSMAC approach
;
_journal_issue 87
_journal_name_full 'RSC Advances'
_journal_page_first 55026
_journal_paper_doi 10.1039/C7RA12081H
_journal_volume 7
_journal_year 2017
_chemical_absolute_configuration R/S
_chemical_formula_sum 'C18 H25 N O6 S'
_chemical_formula_weight 383.45
_chemical_name_systematic
; 
 ? 
;
_space_group_IT_number 1
_symmetry_cell_setting triclinic
_symmetry_space_group_name_Hall 'P 1'
_symmetry_space_group_name_H-M 'P 1'
_atom_sites_solution_hydrogens geom
_atom_sites_solution_primary direct
_atom_sites_solution_secondary difmap
_audit_creation_method SHELXL-97
_audit_update_record
;
2017-11-27 deposited with the CCDC.
2017-11-28 downloaded from the CCDC.
;
_cell_angle_alpha 88.389(2)
_cell_angle_beta 83.8230(10)
_cell_angle_gamma 87.401(2)
_cell_formula_units_Z 1
_cell_length_a 5.6325(5)
_cell_length_b 7.9186(7)
_cell_length_c 10.9501(9)
_cell_measurement_reflns_used 761
_cell_measurement_temperature 293(2)
_cell_measurement_theta_max 70.6160
_cell_measurement_theta_min 3.9970
_cell_volume 484.92(7)
_computing_cell_refinement 'Bruker FRAMBO'
_computing_data_collection 'Bruker FRAMBO'
_computing_data_reduction 'Bruker SAINT'
_computing_molecular_graphics 'Bruker SHELXTL'
_computing_publication_material 'Bruker SHELXTL'
_computing_structure_refinement 'SHELXL-97 (Sheldrick, 1997)'
_computing_structure_solution 'SHELXS-97 (Sheldrick, 1990)'
_diffrn_ambient_temperature 293(2)
_diffrn_measured_fraction_theta_full 0.999
_diffrn_measured_fraction_theta_max 0.999
_diffrn_measurement_device_type 'CCD area detector'
_diffrn_measurement_method 'phi and omega scans'
_diffrn_radiation_monochromator graphite
_diffrn_radiation_source 'fine-focus sealed tube'
_diffrn_radiation_type CuK\a
_diffrn_radiation_wavelength 1.54178
_diffrn_reflns_av_R_equivalents 0.0333
_diffrn_reflns_av_sigmaI/netI 0.0559
_diffrn_reflns_limit_h_max 3
_diffrn_reflns_limit_h_min -6
_diffrn_reflns_limit_k_max 9
_diffrn_reflns_limit_k_min -9
_diffrn_reflns_limit_l_max 12
_diffrn_reflns_limit_l_min -12
_diffrn_reflns_number 2610
_diffrn_reflns_theta_full 65.95
_diffrn_reflns_theta_max 65.95
_diffrn_reflns_theta_min 4.06
_exptl_absorpt_coefficient_mu 1.774
_exptl_absorpt_correction_T_max 0.7893
_exptl_absorpt_correction_T_min 0.5300
_exptl_absorpt_correction_type multi-scan
_exptl_absorpt_process_details sadabs
_exptl_crystal_colour colourless
_exptl_crystal_density_diffrn 1.313
_exptl_crystal_density_method 'not measured'
_exptl_crystal_description prism
_exptl_crystal_F_000 204
_exptl_crystal_size_max 0.41
_exptl_crystal_size_mid 0.28
_exptl_crystal_size_min 0.14
_refine_diff_density_max 0.404
_refine_diff_density_min -0.234
_refine_diff_density_rms 0.075
_refine_ls_abs_structure_details 'Flack H D (1983), Acta Cryst. A39, 876-881'
_refine_ls_abs_structure_Flack 0.02(7)
_refine_ls_extinction_method none
_refine_ls_goodness_of_fit_ref 1.072
_refine_ls_hydrogen_treatment mixed
_refine_ls_matrix_type full
_refine_ls_number_parameters 239
_refine_ls_number_reflns 1878
_refine_ls_number_restraints 3
_refine_ls_restrained_S_all 1.071
_refine_ls_R_factor_all 0.0766
_refine_ls_R_factor_gt 0.0604
_refine_ls_shift/su_max 0.001
_refine_ls_shift/su_mean 0.000
_refine_ls_structure_factor_coef Fsqd
_refine_ls_weighting_details 'calc w=1/[\s^2^(Fo^2^)+(0.0973P)^2^+0.0000P] where P=(Fo^2^+2Fc^2^)/3'
_refine_ls_weighting_scheme calc
_refine_ls_wR_factor_gt 0.1553
_refine_ls_wR_factor_ref 0.1779
_reflns_number_gt 1483
_reflns_number_total 1878
_reflns_threshold_expression >2sigma(I)
_cod_data_source_file c7ra12081h2.cif
_cod_data_source_block 150503d
_cod_depositor_comments
;
The following automatic conversions were performed:

'_symmetry_cell_setting' value 'Triclinic' changed to 'triclinic'
according to
/home/data/users/saulius/crontab/automatic-downloads/rss-feeds/RSC/lib/dictionaries/cif_core.dic
dictionary named 'cif_core.dic' version 2.4.2 from 2011-04-26.

Automatic conversion script
Id: cif_fix_values 4973 2017-02-22 13:04:09Z antanas 
;
_cod_original_sg_symbol_H-M P1
_cod_database_code 7229653

loop_
_symmetry_equiv_pos_as_xyz
'x, y, z'

loop_
_atom_site_label
_atom_site_type_symbol
_atom_site_fract_x
_atom_site_fract_y
_atom_site_fract_z
_atom_site_U_iso_or_equiv
_atom_site_adp_type
_atom_site_occupancy
_atom_site_symmetry_multiplicity
_atom_site_calc_flag
_atom_site_refinement_flags
N1 N 0.3467(11) 0.7161(7) 0.7116(5) 0.0534(13) Uani 1 1 d .
O1 O 0.6071(11) 0.6950(7) 0.8595(5) 0.0790(17) Uani 1 1 d .
O2 O 0.8484(8) 0.4394(6) 0.7231(4) 0.0595(12) Uani 1 1 d .
H2 H 0.9403 0.4852 0.6704 0.071 Uiso 1 1 calc R
O3 O 0.7740(8) 0.6450(6) 0.5321(4) 0.0524(11) Uani 1 1 d .
H3 H 0.7828 0.6679 0.4583 0.063 Uiso 1 1 calc R
O4 O 0.5554(11) 0.0068(6) 0.2305(4) 0.0683(14) Uani 1 1 d .
H4 H 0.6724 -0.0583 0.2326 0.103 Uiso 1 1 calc R
O5 O 0.2834(18) 0.3687(11) 0.9456(7) 0.130(3) Uani 1 1 d .
O6 O 0.8532(11) 0.7471(7) 0.2856(4) 0.0724(16) Uani 1 1 d .
S1 S 1.0095(4) 0.6422(3) 0.19343(18) 0.0733(6) Uani 1 1 d .
C1 C 0.5254(13) 0.6429(9) 0.7706(6) 0.0554(17) Uani 1 1 d .
C2 C 0.6099(12) 0.4833(9) 0.7019(6) 0.0470(14) Uani 1 1 d .
C3 C 0.5769(11) 0.5403(8) 0.5651(6) 0.0452(14) Uani 1 1 d .
C4 C 0.3401(11) 0.6498(8) 0.5860(6) 0.0468(14) Uani 1 1 d .
H4A H 0.2020 0.5793 0.5840 0.056 Uiso 1 1 calc R
C5 C 0.3095(13) 0.8116(9) 0.5095(6) 0.0538(16) Uani 1 1 d .
H5A H 0.4634 0.8551 0.4788 0.065 Uiso 1 1 calc R
H5B H 0.2206 0.7921 0.4405 0.065 Uiso 1 1 calc R
C6 C 0.1718(19) 0.9326(11) 0.5983(8) 0.077(2) Uani 1 1 d .
H6A H 0.0014 0.9186 0.5994 0.092 Uiso 1 1 calc R
H6B H 0.2055 1.0485 0.5739 0.092 Uiso 1 1 calc R
C7 C 0.2509(18) 0.8920(10) 0.7244(8) 0.075(2) Uani 1 1 d .
H7A H 0.3732 0.9668 0.7431 0.090 Uiso 1 1 calc R
H7B H 0.1173 0.9001 0.7880 0.090 Uiso 1 1 calc R
C8 C 0.4567(13) 0.3318(8) 0.7420(6) 0.0538(16) Uani 1 1 d .
H8A H 0.2968 0.3536 0.7185 0.065 Uiso 1 1 calc R
H8B H 0.5248 0.2320 0.6997 0.065 Uiso 1 1 calc R
C9 C 0.4424(17) 0.2981(10) 0.8802(7) 0.070(2) Uani 1 1 d .
C10 C 0.622(2) 0.1783(12) 0.9291(8) 0.096(3) Uani 1 1 d .
H10A H 0.6081 0.1838 1.0170 0.144 Uiso 1 1 calc R
H10B H 0.7797 0.2083 0.8959 0.144 Uiso 1 1 calc R
H10C H 0.5943 0.0655 0.9059 0.144 Uiso 1 1 calc R
C11 C 0.5685(11) 0.4008(8) 0.4754(5) 0.0447(14) Uani 1 1 d .
C12 C 0.7554(12) 0.2761(9) 0.4628(7) 0.0540(16) Uani 1 1 d .
H12 H 0.8818 0.2816 0.5104 0.065 Uiso 1 1 calc R
C13 C 0.7553(13) 0.1476(9) 0.3825(7) 0.0560(17) Uani 1 1 d .
H13 H 0.8822 0.0678 0.3762 0.067 Uiso 1 1 calc R
C14 C 0.5685(13) 0.1329(8) 0.3095(6) 0.0525(16) Uani 1 1 d .
C15 C 0.3876(13) 0.2582(9) 0.3190(6) 0.0551(16) Uani 1 1 d .
H15 H 0.2635 0.2546 0.2697 0.066 Uiso 1 1 calc R
C16 C 0.3883(12) 0.3880(9) 0.4004(6) 0.0532(16) Uani 1 1 d .
H16 H 0.2636 0.4694 0.4049 0.064 Uiso 1 1 calc R
C17 C 1.112(2) 0.7862(15) 0.0743(11) 0.112(4) Uani 1 1 d .
H17A H 0.9779 0.8360 0.0372 0.167 Uiso 1 1 calc R
H17B H 1.2170 0.7270 0.0134 0.167 Uiso 1 1 calc R
H17C H 1.1968 0.8733 0.1080 0.167 Uiso 1 1 calc R
C18 C 0.816(3) 0.5311(18) 0.1136(11) 0.117(4) Uani 1 1 d .
H18A H 0.7419 0.4459 0.1669 0.175 Uiso 1 1 calc R
H18B H 0.9047 0.4786 0.0439 0.175 Uiso 1 1 calc R
H18C H 0.6950 0.6080 0.0860 0.175 Uiso 1 1 calc R

loop_
_atom_site_aniso_label
_atom_site_aniso_U_11
_atom_site_aniso_U_22
_atom_site_aniso_U_33
_atom_site_aniso_U_23
_atom_site_aniso_U_13
_atom_site_aniso_U_12
N1 0.066(4) 0.048(3) 0.045(3) -0.001(2) -0.004(3) 0.003(3)
O1 0.109(5) 0.079(4) 0.053(3) -0.008(3) -0.028(3) 0.003(3)
O2 0.051(3) 0.076(3) 0.051(3) 0.015(2) -0.008(2) -0.001(2)
O3 0.048(2) 0.066(3) 0.043(2) 0.011(2) -0.0058(18) -0.013(2)
O4 0.095(4) 0.064(3) 0.045(3) -0.007(2) -0.009(3) 0.008(3)
O5 0.160(8) 0.126(6) 0.086(5) 0.014(5) 0.055(5) 0.018(6)
O6 0.111(5) 0.064(3) 0.039(3) -0.002(2) 0.001(3) 0.008(3)
S1 0.0859(14) 0.0807(13) 0.0527(10) -0.0053(9) -0.0154(9) 0.0245(11)
C1 0.069(5) 0.056(4) 0.041(3) 0.004(3) -0.005(3) -0.006(3)
C2 0.050(3) 0.052(3) 0.039(3) 0.008(3) -0.008(3) -0.003(3)
C3 0.045(3) 0.048(3) 0.043(3) 0.004(3) -0.009(3) -0.004(3)
C4 0.048(3) 0.046(3) 0.047(3) -0.003(3) -0.012(3) 0.001(3)
C5 0.057(4) 0.054(4) 0.051(4) 0.011(3) -0.010(3) 0.003(3)
C6 0.096(6) 0.059(4) 0.078(5) 0.000(4) -0.024(5) 0.014(4)
C7 0.096(6) 0.060(4) 0.067(5) -0.006(4) -0.012(4) 0.012(4)
C8 0.058(4) 0.053(4) 0.051(4) 0.008(3) -0.005(3) -0.004(3)
C9 0.093(6) 0.063(5) 0.049(4) 0.013(3) 0.013(4) -0.011(4)
C10 0.146(9) 0.083(6) 0.062(5) 0.030(5) -0.029(5) -0.021(6)
C11 0.047(3) 0.046(3) 0.041(3) 0.007(3) -0.004(3) -0.001(3)
C12 0.047(4) 0.061(4) 0.054(4) 0.004(3) -0.011(3) 0.004(3)
C13 0.060(4) 0.050(4) 0.055(4) -0.006(3) 0.001(3) 0.011(3)
C14 0.069(4) 0.054(4) 0.033(3) 0.002(3) -0.001(3) 0.004(3)
C15 0.062(4) 0.063(4) 0.042(3) -0.002(3) -0.015(3) 0.002(3)
C16 0.055(4) 0.060(4) 0.045(4) 0.002(3) -0.008(3) 0.007(3)
C17 0.127(10) 0.107(8) 0.092(7) -0.007(6) 0.029(7) -0.011(7)
C18 0.145(10) 0.119(9) 0.083(7) -0.022(7) 0.017(7) -0.021(8)

loop_
_atom_type_symbol
_atom_type_description
_atom_type_scat_dispersion_real
_atom_type_scat_dispersion_imag
_atom_type_scat_source
C C 0.0181 0.0091 'International Tables Vol C Tables 4.2.6.8 and 6.1.1.4'
H H 0.0000 0.0000 'International Tables Vol C Tables 4.2.6.8 and 6.1.1.4'
N N 0.0311 0.0180 'International Tables Vol C Tables 4.2.6.8 and 6.1.1.4'
O O 0.0492 0.0322 'International Tables Vol C Tables 4.2.6.8 and 6.1.1.4'
S S 0.3331 0.5567 'International Tables Vol C Tables 4.2.6.8 and 6.1.1.4'

loop_
_geom_angle_atom_site_label_1
_geom_angle_atom_site_label_2
_geom_angle_atom_site_label_3
_geom_angle
C1 N1 C7 126.3(6)
C1 N1 C4 112.9(5)
C7 N1 C4 113.3(5)
C2 O2 H2 109.5
C3 O3 H3 109.5
C14 O4 H4 109.5
O6 S1 C18 106.3(5)
O6 S1 C17 105.5(4)
C18 S1 C17 98.7(6)
O1 C1 N1 127.1(7)
O1 C1 C2 126.1(7)
N1 C1 C2 106.8(5)
O2 C2 C1 109.6(5)
O2 C2 C8 107.9(5)
C1 C2 C8 112.7(6)
O2 C2 C3 114.5(5)
C1 C2 C3 101.3(5)
C8 C2 C3 110.8(5)
O3 C3 C11 111.8(5)
O3 C3 C4 110.5(5)
C11 C3 C4 113.8(5)
O3 C3 C2 103.2(5)
C11 C3 C2 116.2(5)
C4 C3 C2 100.3(5)
N1 C4 C5 102.2(5)
N1 C4 C3 103.2(5)
C5 C4 C3 119.5(6)
N1 C4 H4A 110.4
C5 C4 H4A 110.4
C3 C4 H4A 110.4
C6 C5 C4 104.0(6)
C6 C5 H5A 111.0
C4 C5 H5A 111.0
C6 C5 H5B 111.0
C4 C5 H5B 111.0
H5A C5 H5B 109.0
C5 C6 C7 107.2(7)
C5 C6 H6A 110.3
C7 C6 H6A 110.3
C5 C6 H6B 110.3
C7 C6 H6B 110.3
H6A C6 H6B 108.5
N1 C7 C6 102.3(6)
N1 C7 H7A 111.3
C6 C7 H7A 111.3
N1 C7 H7B 111.3
C6 C7 H7B 111.3
H7A C7 H7B 109.2
C9 C8 C2 111.9(6)
C9 C8 H8A 109.2
C2 C8 H8A 109.2
C9 C8 H8B 109.2
C2 C8 H8B 109.2
H8A C8 H8B 107.9
O5 C9 C10 122.7(8)
O5 C9 C8 118.6(8)
C10 C9 C8 118.7(7)
C9 C10 H10A 109.5
C9 C10 H10B 109.5
H10A C10 H10B 109.5
C9 C10 H10C 109.5
H10A C10 H10C 109.5
H10B C10 H10C 109.5
C16 C11 C12 116.5(6)
C16 C11 C3 123.8(6)
C12 C11 C3 119.6(6)
C13 C12 C11 121.6(6)
C13 C12 H12 119.2
C11 C12 H12 119.2
C12 C13 C14 121.5(6)
C12 C13 H13 119.3
C14 C13 H13 119.3
O4 C14 C15 118.6(6)
O4 C14 C13 124.3(6)
C15 C14 C13 117.1(6)
C16 C15 C14 121.2(6)
C16 C15 H15 119.4
C14 C15 H15 119.4
C15 C16 C11 122.0(7)
C15 C16 H16 119.0
C11 C16 H16 119.0
S1 C17 H17A 109.5
S1 C17 H17B 109.5
H17A C17 H17B 109.5
S1 C17 H17C 109.5
H17A C17 H17C 109.5
H17B C17 H17C 109.5
S1 C18 H18A 109.5
S1 C18 H18B 109.5
H18A C18 H18B 109.5
S1 C18 H18C 109.5
H18A C18 H18C 109.5
H18B C18 H18C 109.5

loop_
_geom_bond_atom_site_label_1
_geom_bond_atom_site_label_2
_geom_bond_distance
N1 C1 1.354(9)
N1 C7 1.476(9)
N1 C4 1.491(8)
O1 C1 1.210(9)
O2 C2 1.415(8)
O2 H2 0.8200
O3 C3 1.425(7)
O3 H3 0.8200
O4 C14 1.349(8)
O4 H4 0.8200
O5 C9 1.211(11)
O6 S1 1.508(6)
S1 C18 1.750(13)
S1 C17 1.774(11)
C1 C2 1.520(10)
C2 C8 1.536(9)
C2 C3 1.579(8)
C3 C11 1.505(9)
C3 C4 1.557(9)
C4 C5 1.525(9)
C4 H4A 0.9800
C5 C6 1.513(11)
C5 H5A 0.9700
C5 H5B 0.9700
C6 C7 1.518(12)
C6 H6A 0.9700
C6 H6B 0.9700
C7 H7A 0.9700
C7 H7B 0.9700
C8 C9 1.523(10)
C8 H8A 0.9700
C8 H8B 0.9700
C9 C10 1.487(14)
C10 H10A 0.9600
C10 H10B 0.9600
C10 H10C 0.9600
C11 C16 1.382(9)
C11 C12 1.408(9)
C12 C13 1.364(10)
C12 H12 0.9300
C13 C14 1.399(10)
C13 H13 0.9300
C14 C15 1.387(10)
C15 C16 1.380(9)
C15 H15 0.9300
C16 H16 0.9300
C17 H17A 0.9600
C17 H17B 0.9600
C17 H17C 0.9600
C18 H18A 0.9600
C18 H18B 0.9600
C18 H18C 0.9600

loop_
_geom_torsion_atom_site_label_1
_geom_torsion_atom_site_label_2
_geom_torsion_atom_site_label_3
_geom_torsion_atom_site_label_4
_geom_torsion
C7 N1 C1 O1 15.0(12)
C4 N1 C1 O1 162.3(7)
C7 N1 C1 C2 -163.6(7)
C4 N1 C1 C2 -16.2(7)
O1 C1 C2 O2 -22.8(9)
N1 C1 C2 O2 155.8(5)
O1 C1 C2 C8 97.4(8)
N1 C1 C2 C8 -84.0(6)
O1 C1 C2 C3 -144.1(7)
N1 C1 C2 C3 34.5(6)
O2 C2 C3 O3 -41.9(7)
C1 C2 C3 O3 75.9(6)
C8 C2 C3 O3 -164.3(5)
O2 C2 C3 C11 80.9(7)
C1 C2 C3 C11 -161.3(5)
C8 C2 C3 C11 -41.5(8)
O2 C2 C3 C4 -156.0(5)
C1 C2 C3 C4 -38.2(6)
C8 C2 C3 C4 81.6(6)
C1 N1 C4 C5 -134.0(6)
C7 N1 C4 C5 17.7(8)
C1 N1 C4 C3 -9.4(7)
C7 N1 C4 C3 142.3(6)
O3 C3 C4 N1 -79.1(6)
C11 C3 C4 N1 154.1(5)
C2 C3 C4 N1 29.3(6)
O3 C3 C4 C5 33.3(8)
C11 C3 C4 C5 -93.5(7)
C2 C3 C4 C5 141.7(6)
N1 C4 C5 C6 -30.1(7)
C3 C4 C5 C6 -143.0(7)
C4 C5 C6 C7 33.4(9)
C1 N1 C7 C6 149.4(7)
C4 N1 C7 C6 2.2(10)
C5 C6 C7 N1 -21.9(10)
O2 C2 C8 C9 66.2(7)
C1 C2 C8 C9 -54.9(8)
C3 C2 C8 C9 -167.7(6)
C2 C8 C9 O5 89.5(10)
C2 C8 C9 C10 -91.3(9)
O3 C3 C11 C16 -114.4(6)
C4 C3 C11 C16 11.7(8)
C2 C3 C11 C16 127.5(6)
O3 C3 C11 C12 64.1(7)
C4 C3 C11 C12 -169.9(5)
C2 C3 C11 C12 -54.1(8)
C16 C11 C12 C13 -1.3(9)
C3 C11 C12 C13 -179.9(6)
C11 C12 C13 C14 -0.4(10)
C12 C13 C14 O4 -178.4(6)
C12 C13 C14 C15 2.2(10)
O4 C14 C15 C16 178.4(6)
C13 C14 C15 C16 -2.2(10)
C14 C15 C16 C11 0.5(10)
C12 C11 C16 C15 1.3(9)
C3 C11 C16 C15 179.8(6)
